data_4339633
loop_
_publ_author_name
'Wang, Guangbin'
'Slebodnick, Carla'
'Yee, Gordon T.'

_publ_section_title
;
 TCNE dimer dianion coordination complexes,
 [Mn(TPA)(TCNE)]2[micro2-(TCNE)2] and [Mn(TPA)(micro4-C4(CN)8)0.5].ClO4,
 TPA=tris(2-pyridylmethyl)amine: synthesis, structure and magnetic
 properties.
;
_journal_issue 23
_journal_name_full 'Inorganic chemistry'
_journal_page_first 9641
_journal_page_last 9645
_journal_paper_doi 10.1021/ic700590c
_journal_volume 46
_journal_year 2007
_chemical_formula_moiety 'C24 H18 Mn N8, Cl O4'
_chemical_formula_sum 'C24 H18 Cl Mn N8 O4'
_chemical_formula_weight 572.85
_chemical_name_systematic
; 
 ? 
;
_space_group_IT_number 94
_symmetry_cell_setting tetragonal
_symmetry_space_group_name_Hall 'P 4n 2n'
_symmetry_space_group_name_H-M 'P 42 21 2'
_atom_sites_solution_hydrogens geom
_atom_sites_solution_primary direct
_atom_sites_solution_secondary difmap
_audit_creation_method SHELXL-97
_cell_angle_alpha 90.00
_cell_angle_beta 90.00
_cell_angle_gamma 90.00
_cell_formula_units_Z 8
_cell_length_a 17.170(3)
_cell_length_b 17.170(3)
_cell_length_c 17.1837(6)
_cell_measurement_reflns_used 2407
_cell_measurement_temperature 100(2)
_cell_measurement_theta_max 19.32
_cell_measurement_theta_min 2.41
_cell_volume 5065.9(13)
_computing_cell_refinement 'CrysAlis (Oxford Diffraction)'
_computing_data_collection 'CrysAlis (Oxford Diffraction)'
_computing_data_reduction 'CrysAlis (Oxford Diffraction)'
_computing_molecular_graphics 'Bruker SHELXTL'
_computing_publication_material 'WinGX (Farrugia, 1999) and Bruker SHELXTL'
_computing_structure_refinement 'SHELXL-97 (Sheldrick, 1997)'
_computing_structure_solution 'SIR92 (Altomare,1993)'
_diffrn_ambient_temperature 100(2)
_diffrn_detector CCD
_diffrn_detector_type 'Oxford Diffraction Sapphire 3 CCD'
_diffrn_measured_fraction_theta_full 0.994
_diffrn_measured_fraction_theta_max 0.994
_diffrn_measurement_device '\k-geometry diffractometer'
_diffrn_measurement_device_type 'Oxford Diffraction Xcalibur'
_diffrn_measurement_method 'phi and omega scans'
_diffrn_radiation_monochromator graphite
_diffrn_radiation_probe x-ray
_diffrn_radiation_type MoK\a
_diffrn_radiation_wavelength 0.71073
_diffrn_reflns_av_R_equivalents 0.0453
_diffrn_reflns_av_sigmaI/netI 0.0357
_diffrn_reflns_limit_h_max 20
_diffrn_reflns_limit_h_min -20
_diffrn_reflns_limit_k_max 17
_diffrn_reflns_limit_k_min -20
_diffrn_reflns_limit_l_max 20
_diffrn_reflns_limit_l_min -19
_diffrn_reflns_number 36863
_diffrn_reflns_theta_full 25.10
_diffrn_reflns_theta_max 25.10
_diffrn_reflns_theta_min 3.75
_diffrn_source 'fine-focus sealed tube'
_diffrn_source_current 40
_diffrn_source_voltage 50
_diffrn_standards_decay_% <2%
_diffrn_standards_interval_count 50
_diffrn_standards_number 2
_exptl_absorpt_coefficient_mu 0.675
_exptl_absorpt_correction_type none
_exptl_crystal_colour black
_exptl_crystal_density_diffrn 1.502
_exptl_crystal_density_method 'not measured'
_exptl_crystal_description parallelpiped
_exptl_crystal_F_000 2336
_exptl_crystal_size_max 0.35
_exptl_crystal_size_mid 0.33
_exptl_crystal_size_min 0.22
_refine_diff_density_max 0.798
_refine_diff_density_min -0.293
_refine_diff_density_rms 0.062
_refine_ls_abs_structure_details 'Flack H D (1983), Acta Cryst. A39, 876-881'
_refine_ls_abs_structure_Flack 0.51(3)
_refine_ls_extinction_method none
_refine_ls_goodness_of_fit_ref 0.966
_refine_ls_hydrogen_treatment constr
_refine_ls_matrix_type full
_refine_ls_number_parameters 354
_refine_ls_number_reflns 4509
_refine_ls_number_restraints 0
_refine_ls_restrained_S_all 0.966
_refine_ls_R_factor_all 0.0540
_refine_ls_R_factor_gt 0.0418
_refine_ls_shift/su_max 0.001
_refine_ls_shift/su_mean 0.000
_refine_ls_structure_factor_coef Fsqd
_refine_ls_weighting_details 'calc w=1/[\s^2^(Fo^2^)+(0.0807P)^2^+0.0000P] where P=(Fo^2^+2Fc^2^)/3'
_refine_ls_weighting_scheme calc
_refine_ls_wR_factor_gt 0.1094
_refine_ls_wR_factor_ref 0.1130
_reflns_number_gt 3509
_reflns_number_total 4509
_reflns_threshold_expression >2sigma(I)
_cod_data_source_file ic700590c_si_2.cif
_cod_data_source_block cs929
_cod_database_code 4339633

loop_
_symmetry_equiv_pos_as_xyz
'x, y, z'
'-x, -y, z'
'x+1/2, -y+1/2, -z+1/2'
'-x+1/2, y+1/2, -z+1/2'
'-y, -x, -z'
'y, x, -z'
'y+1/2, -x+1/2, z+1/2'
'-y+1/2, x+1/2, z+1/2'

loop_
_atom_site_label
_atom_site_type_symbol
_atom_site_fract_x
_atom_site_fract_y
_atom_site_fract_z
_atom_site_U_iso_or_equiv
_atom_site_adp_type
_atom_site_occupancy
_atom_site_symmetry_multiplicity
_atom_site_calc_flag
_atom_site_refinement_flags
Mn1 Mn 0.16692(3) 0.16524(3) 0.24228(2) 0.03054(15) Uani 1 1 d .
Cl1 Cl 0.18824(7) 0.49613(7) 0.51648(5) 0.0564(3) Uani 1 1 d .
O1 O 0.2197(3) 0.4354(2) 0.4704(2) 0.0946(13) Uani 1 1 d .
O2 O 0.1068(2) 0.4981(3) 0.5024(3) 0.1048(12) Uani 1 1 d .
O3 O 0.2185(2) 0.56768(19) 0.4928(2) 0.0949(13) Uani 1 1 d .
O4 O 0.2013(3) 0.4812(3) 0.5942(2) 0.127(2) Uani 1 1 d .
N1 N 0.23535(16) 0.21515(16) 0.34770(14) 0.0306(7) Uani 1 1 d .
N2 N 0.08440(18) 0.24969(18) 0.29759(18) 0.0372(7) Uani 1 1 d .
N3 N 0.22601(18) 0.26786(17) 0.19206(15) 0.0380(8) Uani 1 1 d .
N4 N 0.27225(19) 0.09041(18) 0.25674(18) 0.0395(8) Uani 1 1 d .
N5 N 0.10112(17) 0.07776(17) 0.31087(15) 0.0328(8) Uani 1 1 d .
N6 N 0.16878(19) 0.0128(2) 0.50628(17) 0.0468(8) Uani 1 1 d .
N7 N 0.1278(2) 0.1281(2) 0.13067(15) 0.0423(7) Uani 1 1 d .
N8 N 0.0795(2) -0.0809(2) 0.12733(18) 0.0584(9) Uani 1 1 d .
C1 C 0.1795(2) 0.2507(3) 0.4014(2) 0.0451(10) Uani 1 1 d .
H1A H 0.2058 0.2939 0.4290 0.054 Uiso 1 1 calc R
H1B H 0.1646 0.2114 0.4408 0.054 Uiso 1 1 calc R
C2 C 0.1064(2) 0.2820(2) 0.3649(2) 0.0320(8) Uani 1 1 d .
C3 C 0.0613(2) 0.3346(2) 0.4040(2) 0.0385(9) Uani 1 1 d .
H3 H 0.0793 0.3568 0.4513 0.046 Uiso 1 1 calc R
C4 C -0.0092(3) 0.3552(3) 0.3750(3) 0.0584(12) Uani 1 1 d .
H4 H -0.0414 0.3910 0.4023 0.070 Uiso 1 1 calc R
C5 C -0.0331(3) 0.3237(4) 0.3063(3) 0.0783(17) Uani 1 1 d .
H5 H -0.0817 0.3382 0.2842 0.094 Uiso 1 1 calc R
C6 C 0.0146(3) 0.2702(3) 0.2693(3) 0.0636(13) Uani 1 1 d .
H6 H -0.0029 0.2472 0.2221 0.076 Uiso 1 1 calc R
C7 C 0.2936(2) 0.2716(2) 0.3174(2) 0.0424(11) Uani 1 1 d .
H7A H 0.3442 0.2445 0.3117 0.051 Uiso 1 1 calc R
H7B H 0.3006 0.3135 0.3563 0.051 Uiso 1 1 calc R
C8 C 0.2728(2) 0.3081(2) 0.2406(2) 0.0328(8) Uani 1 1 d .
C9 C 0.3028(2) 0.3792(2) 0.2206(2) 0.0416(10) Uani 1 1 d .
H9 H 0.3359 0.4068 0.2553 0.050 Uiso 1 1 calc R
C10 C 0.2839(3) 0.4100(2) 0.1485(2) 0.0515(11) Uani 1 1 d .
H10 H 0.3037 0.4595 0.1337 0.062 Uiso 1 1 calc R
C11 C 0.2368(3) 0.3699(2) 0.0985(2) 0.0533(12) Uani 1 1 d .
H11 H 0.2233 0.3907 0.0490 0.064 Uiso 1 1 calc R
C12 C 0.2100(3) 0.2990(2) 0.1221(2) 0.0471(10) Uani 1 1 d .
H12 H 0.1783 0.2701 0.0872 0.057 Uiso 1 1 calc R
C13 C 0.2760(2) 0.1482(2) 0.3848(2) 0.0339(8) Uani 1 1 d .
H13A H 0.3186 0.1680 0.4182 0.041 Uiso 1 1 calc R
H13B H 0.2389 0.1197 0.4185 0.041 Uiso 1 1 calc R
C14 C 0.3089(2) 0.0934(2) 0.3262(2) 0.0393(9) Uani 1 1 d .
C15 C 0.3704(3) 0.0452(3) 0.3431(3) 0.0553(11) Uani 1 1 d .
H15 H 0.3957 0.0482 0.3922 0.066 Uiso 1 1 calc R
C16 C 0.3948(3) -0.0077(3) 0.2879(3) 0.0727(15) Uani 1 1 d .
H16 H 0.4371 -0.0418 0.2986 0.087 Uiso 1 1 calc R
C17 C 0.3572(3) -0.0106(3) 0.2171(3) 0.0730(15) Uani 1 1 d .
H17 H 0.3732 -0.0470 0.1787 0.088 Uiso 1 1 calc R
C18 C 0.2970(3) 0.0391(2) 0.2025(3) 0.0514(12) Uani 1 1 d .
H18 H 0.2720 0.0376 0.1532 0.062 Uiso 1 1 calc R
C19 C 0.0548(2) 0.0435(2) 0.34416(17) 0.0313(8) Uani 1 1 d .
C20 C 0.0000 0.0000 0.3843(3) 0.0522(15) Uani 1 2 d S
C21 C 0.0217(4) -0.0284(4) 0.4705(3) 0.0290(14) Uani 0.50 1 d P
C22 C 0.1080(2) -0.0075(2) 0.5041(3) 0.0469(9) Uani 1 1 d .
C23 C 0.1068(3) 0.1080(3) 0.07090(18) 0.0477(10) Uani 1 1 d .
C24 C 0.07999(19) 0.07999(19) 0.0000 0.077(2) Uani 1 2 d S
C25 C 0.0461(3) -0.0075(4) 0.0012(5) 0.0260(13) Uani 0.50 1 d P
C26 C 0.0582(2) -0.0594(2) 0.0696(2) 0.0389(8) Uani 1 1 d .

loop_
_atom_site_aniso_label
_atom_site_aniso_U_11
_atom_site_aniso_U_22
_atom_site_aniso_U_33
_atom_site_aniso_U_23
_atom_site_aniso_U_13
_atom_site_aniso_U_12
Mn1 0.0390(3) 0.0359(3) 0.0168(2) -0.0034(3) 0.0010(3) -0.0182(2)
Cl1 0.0702(7) 0.0572(6) 0.0417(6) 0.0049(5) -0.0007(5) -0.0236(6)
O1 0.111(3) 0.059(2) 0.113(3) -0.018(2) -0.006(3) -0.002(2)
O2 0.094(3) 0.104(3) 0.116(3) 0.001(4) -0.027(3) -0.008(2)
O3 0.149(3) 0.058(2) 0.078(2) -0.021(2) 0.050(3) -0.050(2)
O4 0.174(5) 0.159(5) 0.049(2) 0.029(3) -0.031(3) -0.053(4)
N1 0.0343(17) 0.0371(17) 0.0205(13) -0.0028(12) -0.0004(12) -0.0081(13)
N2 0.0397(19) 0.0391(19) 0.0329(16) -0.0030(14) -0.0126(14) -0.0050(15)
N3 0.0505(19) 0.0416(18) 0.0219(15) -0.0013(13) -0.0064(13) -0.0194(15)
N4 0.0462(18) 0.0409(18) 0.0313(17) -0.0107(15) 0.0131(16) -0.0129(15)
N5 0.0379(19) 0.0387(19) 0.0219(13) 0.0007(13) 0.0032(13) -0.0134(16)
N6 0.0446(19) 0.063(2) 0.0324(15) -0.0119(18) -0.0097(18) 0.0013(16)
N7 0.055(2) 0.054(2) 0.0182(14) -0.0023(15) 0.0032(15) -0.0314(14)
N8 0.070(3) 0.066(3) 0.0400(18) 0.001(2) -0.022(2) 0.0174(18)
C1 0.049(3) 0.058(3) 0.0287(19) -0.0080(18) 0.0006(17) 0.005(2)
C2 0.041(2) 0.0289(19) 0.0265(18) 0.0047(16) -0.0002(16) -0.0057(16)
C3 0.047(2) 0.035(2) 0.0340(19) 0.0052(17) 0.0006(17) -0.0010(19)
C4 0.062(3) 0.057(3) 0.057(3) -0.006(2) -0.008(2) 0.013(2)
C5 0.058(3) 0.108(5) 0.070(3) -0.012(3) -0.023(3) 0.032(3)
C6 0.057(3) 0.081(3) 0.053(3) -0.017(2) -0.026(2) 0.007(3)
C7 0.050(3) 0.042(2) 0.0347(19) 0.0086(17) -0.0135(17) -0.025(2)
C8 0.0359(19) 0.0383(19) 0.0242(16) 0.0003(15) -0.0033(14) -0.0075(15)
C9 0.045(2) 0.043(2) 0.037(2) 0.0024(17) -0.0097(17) -0.0186(19)
C10 0.068(3) 0.047(2) 0.040(2) 0.0053(19) -0.005(2) -0.027(2)
C11 0.075(3) 0.052(3) 0.033(2) 0.0115(19) -0.009(2) -0.026(2)
C12 0.065(3) 0.047(2) 0.0291(19) 0.0007(18) -0.0059(19) -0.025(2)
C13 0.039(2) 0.040(2) 0.0226(18) 0.0009(16) -0.0024(16) -0.0027(17)
C14 0.041(2) 0.034(2) 0.043(2) -0.0082(17) 0.0064(19) -0.0056(18)
C15 0.044(3) 0.048(3) 0.074(3) -0.010(2) 0.001(2) -0.001(2)
C16 0.046(3) 0.064(3) 0.108(4) -0.030(3) 0.006(3) 0.000(3)
C17 0.054(3) 0.070(4) 0.095(4) -0.038(3) 0.019(3) -0.009(3)
C18 0.051(3) 0.055(3) 0.048(2) -0.025(2) 0.014(2) -0.008(2)
C19 0.036(2) 0.038(2) 0.0200(15) -0.0054(16) -0.0040(16) -0.0086(16)
C20 0.056(4) 0.077(4) 0.023(2) 0.000 0.000 -0.047(3)
C21 0.031(5) 0.034(5) 0.022(3) -0.005(3) -0.011(3) -0.006(2)
C22 0.030(2) 0.042(2) 0.069(3) 0.014(3) 0.014(2) 0.0037(16)
C23 0.068(3) 0.055(3) 0.0199(17) -0.003(2) 0.011(2) -0.0428(19)
C24 0.109(4) 0.109(4) 0.013(2) -0.002(3) 0.002(3) -0.091(4)
C25 0.025(3) 0.033(3) 0.020(2) -0.006(5) 0.000(4) 0.001(2)
C26 0.039(3) 0.044(3) 0.0337(18) -0.002(2) -0.004(2) 0.0062(15)

loop_
_atom_type_symbol
_atom_type_description
_atom_type_scat_dispersion_real
_atom_type_scat_dispersion_imag
_atom_type_scat_source
C C 0.0033 0.0016 'International Tables Vol C Tables 4.2.6.8 and 6.1.1.4'
H H 0.0000 0.0000 'International Tables Vol C Tables 4.2.6.8 and 6.1.1.4'
N N 0.0061 0.0033 'International Tables Vol C Tables 4.2.6.8 and 6.1.1.4'
Mn Mn 0.3368 0.7283 'International Tables Vol C Tables 4.2.6.8 and 6.1.1.4'
Cl Cl 0.1484 0.1585 'International Tables Vol C Tables 4.2.6.8 and 6.1.1.4'
O O 0.0106 0.0060 'International Tables Vol C Tables 4.2.6.8 and 6.1.1.4'

loop_
_geom_angle_atom_site_label_1
_geom_angle_atom_site_label_2
_geom_angle_atom_site_label_3
_geom_angle
_geom_angle_site_symmetry_1
_geom_angle_site_symmetry_3
N7 Mn1 N3 91.83(10) . .
N7 Mn1 N5 96.60(9) . .
N3 Mn1 N5 169.00(10) . .
N7 Mn1 N4 100.55(15) . .
N3 Mn1 N4 97.50(11) . .
N5 Mn1 N4 87.92(11) . .
N7 Mn1 N2 112.14(14) . .
N3 Mn1 N2 86.56(12) . .
N5 Mn1 N2 83.72(11) . .
N4 Mn1 N2 146.95(12) . .
N7 Mn1 N1 166.45(10) . .
N3 Mn1 N1 77.18(9) . .
N5 Mn1 N1 95.34(9) . .
N4 Mn1 N1 73.49(11) . .
N2 Mn1 N1 75.53(10) . .
O4 Cl1 O3 112.7(3) . .
O4 Cl1 O1 110.1(3) . .
O3 Cl1 O1 110.1(2) . .
O4 Cl1 O2 109.3(3) . .
O3 Cl1 O2 107.2(3) . .
O1 Cl1 O2 107.3(3) . .
C1 N1 C7 112.9(3) . .
C1 N1 C13 111.1(3) . .
C7 N1 C13 109.7(3) . .
C1 N1 Mn1 108.3(2) . .
C7 N1 Mn1 107.92(19) . .
C13 N1 Mn1 106.64(19) . .
C2 N2 C6 117.2(4) . .
C2 N2 Mn1 117.2(2) . .
C6 N2 Mn1 125.6(3) . .
C12 N3 C8 118.1(3) . .
C12 N3 Mn1 125.0(2) . .
C8 N3 Mn1 116.1(2) . .
C14 N4 C18 119.2(4) . .
C14 N4 Mn1 117.0(2) . .
C18 N4 Mn1 123.6(3) . .
C19 N5 Mn1 165.6(3) . .
C23 N7 Mn1 179.9(3) . .
N1 C1 C2 115.7(3) . .
N2 C2 C3 122.6(4) . .
N2 C2 C1 116.7(3) . .
C3 C2 C1 120.3(3) . .
C4 C3 C2 119.9(4) . .
C3 C4 C5 119.0(4) . .
C4 C5 C6 118.9(4) . .
N2 C6 C5 122.4(4) . .
N1 C7 C8 114.7(3) . .
N3 C8 C9 121.7(3) . .
N3 C8 C7 118.1(3) . .
C9 C8 C7 120.2(3) . .
C8 C9 C10 118.5(4) . .
C11 C10 C9 120.6(4) . .
C12 C11 C10 117.6(4) . .
N3 C12 C11 123.5(4) . .
C14 C13 N1 112.0(3) . .
N4 C14 C15 121.5(4) . .
N4 C14 C13 116.5(3) . .
C15 C14 C13 121.9(4) . .
C14 C15 C16 119.0(5) . .
C17 C16 C15 119.2(5) . .
C18 C17 C16 119.7(5) . .
N4 C18 C17 121.3(4) . .
N5 C19 C20 178.2(4) . .
C19 C20 C19 120.3(4) 2 .
C19 C20 C21 117.8(3) 2 2
C19 C20 C21 117.0(3) . 2
C19 C20 C21 117.0(3) 2 .
C19 C20 C21 117.8(3) . .
C21 C21 C22 130.0(9) 2 5_556
C22 C21 C21 103.1(4) 5_556 6_556
C21 C21 C20 154.8(6) 5_556 .
C22 C21 C20 121.5(5) 5_556 .
C21 C21 C20 107.4(5) 6_556 .
C21 C21 C22 61.6(7) 5_556 .
C21 C21 C22 112.2(8) 2 .
C22 C21 C22 104.7(4) 5_556 .
C21 C21 C22 98.5(3) 6_556 .
C20 C21 C22 118.2(5) . .
N6 C22 C21 158.9(5) . 5_556
N6 C22 C21 160.6(5) . .
N7 C23 C24 177.0(4) . .
C23 C24 C23 122.6(4) . 6
C23 C24 C25 116.5(4) . 6
C23 C24 C25 115.6(4) 6 6
C23 C24 C25 115.6(4) . .
C23 C24 C25 116.5(4) 6 .
C25 C25 C25 89.92(7) 5 6
C25 C25 C26 123.1(9) 6 .
C25 C25 C26 119.2(9) 6 5
C26 C25 C26 105.7(4) . 5
C26 C25 C25 103.5(4) . 2
C26 C25 C25 104.0(4) 5 2
C25 C25 C24 156.0(3) 5 .
C26 C25 C24 121.2(5) . .
C26 C25 C24 118.1(5) 5 .
C25 C25 C24 101.9(5) 2 .
N8 C26 C25 160.4(5) . .
N8 C26 C25 161.8(5) . 5

loop_
_geom_bond_atom_site_label_1
_geom_bond_atom_site_label_2
_geom_bond_distance
_geom_bond_site_symmetry_2
Mn1 N7 2.130(3) .
Mn1 N3 2.209(3) .
Mn1 N5 2.219(3) .
Mn1 N4 2.232(3) .
Mn1 N2 2.239(3) .
Mn1 N1 2.323(2) .
Cl1 O4 1.378(4) .
Cl1 O3 1.395(3) .
Cl1 O1 1.417(4) .
Cl1 O2 1.419(4) .
N1 C1 1.464(5) .
N1 C7 1.487(4) .
N1 C13 1.489(5) .
N2 C2 1.337(4) .
N2 C6 1.341(5) .
N3 C12 1.345(5) .
N3 C8 1.348(4) .
N4 C14 1.350(5) .
N4 C18 1.351(5) .
N5 C19 1.143(4) .
N6 C22 1.100(4) .
N7 C23 1.142(4) .
N8 C26 1.119(4) .
C1 C2 1.502(5) .
C2 C3 1.367(5) .
C3 C4 1.355(6) .
C4 C5 1.362(6) .
C5 C6 1.386(7) .
C7 C8 1.504(5) .
C8 C9 1.371(5) .
C9 C10 1.385(5) .
C10 C11 1.366(6) .
C11 C12 1.363(5) .
C13 C14 1.489(5) .
C14 C15 1.374(6) .
C15 C16 1.379(6) .
C16 C17 1.379(7) .
C17 C18 1.363(7) .
C19 C20 1.385(4) .
C20 C21 1.603(7) .
C21 C22 1.457(8) 5_556
C21 C21 1.584(12) 6_556
C21 C22 1.630(8) .
C23 C24 1.389(4) .
C24 C25 1.611(8) .
C25 C26 1.490(9) .
C25 C26 1.514(8) 5
